data_1518512
loop_
_publ_author_name
'Vummaleti, Sai V. C.'
'Nelson, David J.'
'Poater, Albert'
'G\'omez-Su\'arez, Adri\'an'
'Cordes, David B.'
'Slawin, Alexandra M. Z.'
'Nolan, Steven P.'
'Cavallo, Luigi'

_publ_section_title
;
 What can NMR spectroscopy of selenoureas and phosphinidenes teach us
 about the \p-accepting abilities of N-heterocyclic carbenes?
;
_journal_issue 3
_journal_name_full 'Chem. Sci.'
_journal_page_first 1895
_journal_paper_doi 10.1039/C4SC03264K
_journal_volume 6
_journal_year 2015
_chemical_formula_moiety 'C30 H35 N3 O Se Si'
_chemical_formula_sum 'C30 H35 N3 O Se Si'
_chemical_formula_weight 560.67
_chemical_name_systematic '[Se(Tr5)]'
_space_group_crystal_system orthorhombic
_space_group_IT_number 61
_space_group_name_Hall '-P 2ac 2ab'
_space_group_name_H-M_alt 'P b c a'
_symmetry_space_group_name_Hall '-P 2ac 2ab'
_symmetry_space_group_name_H-M 'P b c a'
_atom_sites_solution_hydrogens geom
_atom_sites_solution_primary direct
_atom_sites_solution_secondary difmap
_audit_update_record
;
2014-09-17 deposited with the CCDC.
2015-01-02 downloaded from the CCDC.
;
_cell_angle_alpha 90.0000
_cell_angle_beta 90.0000
_cell_angle_gamma 90.0000
_cell_formula_units_Z 8
_cell_length_a 13.2692(12)
_cell_length_b 19.8926(16)
_cell_length_c 20.9790(19)
_cell_measurement_reflns_used 14333
_cell_measurement_temperature 173
_cell_measurement_theta_max 25.40
_cell_measurement_theta_min 1.90
_cell_volume 5537.6(8)
_computing_cell_refinement 'CrystalClear-SM Expert 2.1 b32'
_computing_data_collection 'CrystalClear-SM Expert 2.1 b32 (Rigaku, 2014)'
_computing_data_reduction 'CrystalClear-SM Expert 2.1 b32'
_computing_molecular_graphics 'CrystalStructure 4.1'
_computing_publication_material 'CrystalStructure 4.1 (Rigaku, 2014)'
_computing_structure_refinement 'SHELXL2013 (Sheldrick, 2008)'
_computing_structure_solution 'DIRDIF99-PATTY (Gould, et al., 1999)'
_diffrn_ambient_temperature 173
_diffrn_detector_area_resol_mean 11.628
_diffrn_measured_fraction_theta_full 1.000
_diffrn_measured_fraction_theta_max 1.000
_diffrn_measurement_device_type 'Rigaku XtaLAB P200'
_diffrn_measurement_method \w
_diffrn_radiation_type 'Mo K\a'
_diffrn_radiation_wavelength 0.71075
_diffrn_reflns_av_R_equivalents 0.0445
_diffrn_reflns_Laue_measured_fraction_full 1.000
_diffrn_reflns_Laue_measured_fraction_max 1.000
_diffrn_reflns_limit_h_max 15
_diffrn_reflns_limit_h_min -15
_diffrn_reflns_limit_k_max 23
_diffrn_reflns_limit_k_min -23
_diffrn_reflns_limit_l_max 25
_diffrn_reflns_limit_l_min -25
_diffrn_reflns_number 64470
_diffrn_reflns_point_group_measured_fraction_full 1.000
_diffrn_reflns_point_group_measured_fraction_max 1.000
_diffrn_reflns_theta_full 25.242
_diffrn_reflns_theta_max 25.353
_diffrn_reflns_theta_min 1.941
_diffrn_standards_number 0
_exptl_absorpt_coefficient_mu 1.427
_exptl_absorpt_correction_T_max 0.867
_exptl_absorpt_correction_T_min 0.824
_exptl_absorpt_correction_type multi-scan
_exptl_absorpt_process_details 'REQAB (Rigaku, 1998)'
_exptl_crystal_colour colorless
_exptl_crystal_density_diffrn 1.345
_exptl_crystal_density_method 'not measured'
_exptl_crystal_description prism
_exptl_crystal_F_000 2336.00
_exptl_crystal_recrystallization_method 'Re-crystallisation from solvent: acetone, hexane'
_exptl_crystal_size_max 0.100
_exptl_crystal_size_mid 0.100
_exptl_crystal_size_min 0.100
_refine_diff_density_max 0.29
_refine_diff_density_min -0.25
_refine_ls_extinction_method none
_refine_ls_goodness_of_fit_ref 1.054
_refine_ls_hydrogen_treatment constr
_refine_ls_number_parameters 330
_refine_ls_number_reflns 5063
_refine_ls_number_restraints 0
_refine_ls_R_factor_all 0.0325
_refine_ls_R_factor_gt 0.0248
_refine_ls_shift/su_max 0.003
_refine_ls_structure_factor_coef Fsqd
_refine_ls_weighting_details 'w = 1/[\s^2^(Fo^2^)+(0.0272P)^2^+2.7260P] where P=(Fo^2^+2Fc^2^)/3'
_refine_ls_weighting_scheme calc
_refine_ls_wR_factor_gt 0.0584
_refine_ls_wR_factor_ref 0.0616
_reflns_number_gt 4355
_reflns_number_total 5063
_reflns_threshold_expression F^2^>2.0\s(F^2^)
_cod_data_source_file c4sc03264k2.cif
_cod_data_source_block '[Se(Tr5)]'
_cod_depositor_comments 'Adding full bibliography for 1518501--1518512.cif.'
_cod_database_code 1518512

loop_
_symmetry_equiv_pos_site_id
_space_group_symop_operation_xyz
1 +X,+Y,+Z
2 1/2-X,1/2+Y,+Z
3 +X,1/2-Y,1/2+Z
4 1/2-X,-Y,1/2+Z
5 -X,-Y,-Z
6 1/2+X,1/2-Y,-Z
7 -X,1/2+Y,1/2-Z
8 1/2+X,+Y,1/2-Z

loop_
_atom_site_label
_atom_site_type_symbol
_atom_site_fract_x
_atom_site_fract_y
_atom_site_fract_z
_atom_site_U_iso_or_equiv
_atom_site_adp_type
_atom_site_occupancy
_atom_site_site_symmetry_multiplicity
_atom_site_calc_flag
_atom_site_refinement_flags
Se1 Se 0.08327(2) 0.37743(2) 0.53101(2) 0.02737(6) Uani 1 8 d .
Si1 Si 0.18716(4) 0.67992(2) 0.64728(2) 0.02597(11) Uani 1 8 d .
O1 O 0.10404(8) 0.61748(5) 0.64576(5) 0.0230(2) Uani 1 8 d .
N2 N -0.07816(10) 0.35430(7) 0.62055(7) 0.0244(3) Uani 1 8 d .
N3 N -0.13948(11) 0.38694(7) 0.66514(7) 0.0270(3) Uani 1 8 d .
N5 N -0.02924(10) 0.45644(7) 0.62112(6) 0.0203(3) Uani 1 8 d .
C1 C -0.01027(12) 0.39629(8) 0.59216(8) 0.0216(3) Uani 1 8 d .
C4 C -0.10590(12) 0.44794(9) 0.66353(8) 0.0228(4) Uani 1 8 d .
C6 C -0.10663(14) 0.28738(9) 0.60297(8) 0.0268(4) Uani 1 8 d .
C7 C -0.20833(14) 0.27203(10) 0.60232(9) 0.0342(4) Uani 1 8 d .
C8 C -0.23840(17) 0.20812(10) 0.58436(11) 0.0434(5) Uani 1 8 d .
C9 C -0.16849(18) 0.16057(11) 0.56753(11) 0.0471(5) Uani 1 8 d .
C10 C -0.06739(18) 0.17616(10) 0.56927(11) 0.0481(6) Uani 1 8 d .
C11 C -0.03545(16) 0.23970(9) 0.58756(10) 0.0376(5) Uani 1 8 d .
C12 C -0.13327(13) 0.51210(9) 0.69507(9) 0.0281(4) Uani 1 8 d .
C13 C -0.08648(13) 0.56316(9) 0.64830(9) 0.0271(4) Uani 1 8 d .
C14 C 0.00191(12) 0.52758(8) 0.61343(8) 0.0205(3) Uani 1 8 d .
C15 C 0.10859(12) 0.54584(8) 0.64127(8) 0.0203(3) Uani 1 8 d .
C16 C 0.11634(12) 0.51419(8) 0.70755(8) 0.0208(3) Uani 1 8 d .
C17 C 0.13385(12) 0.44507(8) 0.71410(8) 0.0237(4) Uani 1 8 d .
C18 C 0.12854(13) 0.41463(9) 0.77326(8) 0.0281(4) Uani 1 8 d .
C19 C 0.10471(13) 0.45169(10) 0.82681(9) 0.0311(4) Uani 1 8 d .
C20 C 0.08844(13) 0.52009(10) 0.82126(8) 0.0302(4) Uani 1 8 d .
C21 C 0.09442(13) 0.55110(9) 0.76186(8) 0.0250(4) Uani 1 8 d .
C22 C 0.19426(12) 0.52771(8) 0.59525(8) 0.0215(3) Uani 1 8 d .
C23 C 0.28546(13) 0.50108(9) 0.61540(8) 0.0278(4) Uani 1 8 d .
C24 C 0.36325(14) 0.48975(10) 0.57250(9) 0.0345(4) Uani 1 8 d .
C25 C 0.35186(14) 0.50604(10) 0.50912(9) 0.0335(4) Uani 1 8 d .
C26 C 0.26227(14) 0.53368(10) 0.48843(9) 0.0320(4) Uani 1 8 d .
C27 C 0.18452(13) 0.54443(9) 0.53089(8) 0.0276(4) Uani 1 8 d .
C28 C 0.25021(17) 0.69389(11) 0.56946(10) 0.0439(5) Uani 1 8 d .
C29 C 0.28515(16) 0.66535(11) 0.70925(11) 0.0471(5) Uani 1 8 d .
C30 C 0.10605(15) 0.75493(9) 0.66682(9) 0.0331(4) Uani 1 8 d .
C31 C 0.0306(2) 0.76693(12) 0.61310(12) 0.0580(7) Uani 1 8 d .
C32 C 0.04933(19) 0.74401(11) 0.72948(11) 0.0483(6) Uani 1 8 d .
C33 C 0.1725(2) 0.81777(11) 0.67412(12) 0.0546(6) Uani 1 8 d .
H7 H -0.25686 0.3049 0.61403 0.0410 Uiso 1 8 calc R
H8 H -0.30806 0.19712 0.5837 0.0521 Uiso 1 8 calc R
H9 H -0.18972 0.11702 0.5547 0.0565 Uiso 1 8 calc R
H10 H -0.01905 0.14307 0.55783 0.0577 Uiso 1 8 calc R
H11 H 0.03436 0.25013 0.58944 0.0451 Uiso 1 8 calc R
H12A H -0.10299 0.51567 0.73807 0.0337 Uiso 1 8 calc R
H12B H -0.20725 0.51763 0.69828 0.0337 Uiso 1 8 calc R
H13A H -0.06139 0.60295 0.67179 0.0326 Uiso 1 8 calc R
H13B H -0.13764 0.57829 0.61708 0.0326 Uiso 1 8 calc R
H14 H -0.00003 0.53967 0.56718 0.0246 Uiso 1 8 calc R
H17 H 0.14951 0.41887 0.67756 0.0285 Uiso 1 8 calc R
H18 H 0.14139 0.36782 0.77708 0.0338 Uiso 1 8 calc R
H19 H 0.09952 0.43035 0.86719 0.0373 Uiso 1 8 calc R
H20 H 0.07316 0.546 0.85805 0.0363 Uiso 1 8 calc R
H21 H 0.08334 0.59815 0.75851 0.0300 Uiso 1 8 calc R
H23 H 0.2948 0.49044 0.65915 0.0334 Uiso 1 8 calc R
H24 H 0.42475 0.47065 0.58696 0.0414 Uiso 1 8 calc R
H25 H 0.40526 0.4983 0.47986 0.0402 Uiso 1 8 calc R
H26 H 0.2541 0.54535 0.44483 0.0384 Uiso 1 8 calc R
H27 H 0.12324 0.56356 0.51607 0.0331 Uiso 1 8 calc R
H28A H 0.30146 0.65913 0.56277 0.0527 Uiso 1 8 calc R
H28B H 0.28233 0.73826 0.56933 0.0527 Uiso 1 8 calc R
H28C H 0.20016 0.69167 0.53518 0.0527 Uiso 1 8 calc R
H29A H 0.25314 0.6629 0.75128 0.0565 Uiso 1 8 calc R
H29B H 0.3337 0.70246 0.70868 0.0565 Uiso 1 8 calc R
H29C H 0.32021 0.623 0.70041 0.0565 Uiso 1 8 calc R
H31A H -0.01042 0.72649 0.60694 0.0696 Uiso 1 8 calc R
H31B H 0.06699 0.7772 0.57363 0.0696 Uiso 1 8 calc R
H31C H -0.01321 0.80482 0.62423 0.0696 Uiso 1 8 calc R
H32A H 0.01162 0.78479 0.74034 0.0580 Uiso 1 8 calc R
H32B H 0.09761 0.73395 0.76352 0.0580 Uiso 1 8 calc R
H32C H 0.00243 0.70628 0.72471 0.0580 Uiso 1 8 calc R
H33A H 0.20794 0.82649 0.63397 0.0655 Uiso 1 8 calc R
H33B H 0.22183 0.81036 0.70819 0.0655 Uiso 1 8 calc R
H33C H 0.13019 0.85651 0.68487 0.0655 Uiso 1 8 calc R

loop_
_atom_site_aniso_label
_atom_site_aniso_U_11
_atom_site_aniso_U_22
_atom_site_aniso_U_33
_atom_site_aniso_U_12
_atom_site_aniso_U_13
_atom_site_aniso_U_23
Se1 0.02950(11) 0.02677(11) 0.02585(10) 0.00235(7) 0.00626(7) -0.00194(7)
Si1 0.0255(3) 0.0242(3) 0.0282(3) -0.0054(2) -0.0018(2) 0.0017(2)
O1 0.0232(6) 0.0191(6) 0.0266(6) -0.0015(5) 0.0008(5) -0.0003(5)
N2 0.0260(8) 0.0216(7) 0.0258(7) -0.0030(6) 0.0029(6) -0.0011(6)
N3 0.0262(8) 0.0275(8) 0.0275(8) -0.0026(6) 0.0049(6) -0.0035(6)
N5 0.0180(7) 0.0216(7) 0.0214(7) -0.0009(6) -0.0004(6) -0.0007(6)
C1 0.0228(9) 0.0222(9) 0.0197(8) 0.0012(7) -0.0038(7) -0.0009(7)
C4 0.0187(8) 0.0284(9) 0.0214(8) -0.0011(7) 0.0008(6) -0.0021(7)
C6 0.0343(10) 0.0222(9) 0.0240(9) -0.0051(7) -0.0012(7) 0.0010(7)
C7 0.0331(11) 0.0280(10) 0.0415(11) -0.0028(8) -0.0029(8) -0.0016(8)
C8 0.0418(12) 0.0335(12) 0.0550(13) -0.0120(10) -0.0058(10) -0.0022(10)
C9 0.0623(15) 0.0252(11) 0.0538(13) -0.0127(10) 0.0009(11) -0.0054(10)
C10 0.0568(15) 0.0251(11) 0.0624(15) 0.0022(10) 0.0150(12) -0.0024(10)
C11 0.0371(11) 0.0267(10) 0.0489(12) -0.0012(9) 0.0054(9) 0.0015(9)
C12 0.0211(9) 0.0298(10) 0.0335(10) -0.0015(7) 0.0045(7) -0.0071(8)
C13 0.0208(9) 0.0236(9) 0.0370(10) 0.0024(7) 0.0000(8) -0.0024(8)
C14 0.0208(8) 0.0183(8) 0.0223(8) -0.0009(7) -0.0011(7) 0.0012(7)
C15 0.0206(8) 0.0175(8) 0.0230(8) -0.0004(6) -0.0007(7) 0.0008(7)
C16 0.0158(8) 0.0244(9) 0.0222(8) -0.0020(7) -0.0007(6) 0.0012(7)
C17 0.0209(9) 0.0253(9) 0.0250(9) -0.0001(7) -0.0023(7) -0.0004(7)
C18 0.0252(9) 0.0264(10) 0.0329(10) -0.0020(7) -0.0040(8) 0.0065(8)
C19 0.0286(10) 0.0407(11) 0.0240(9) -0.0055(8) -0.0013(7) 0.0086(8)
C20 0.0304(10) 0.0387(11) 0.0216(9) -0.0037(8) 0.0014(7) -0.0024(8)
C21 0.0236(9) 0.0258(9) 0.0256(9) -0.0012(7) 0.0004(7) -0.0006(7)
C22 0.0200(8) 0.0207(9) 0.0239(8) -0.0034(7) 0.0000(7) -0.0028(7)
C23 0.0236(9) 0.0342(10) 0.0257(9) -0.0002(7) -0.0019(7) -0.0004(8)
C24 0.0209(9) 0.0443(12) 0.0382(11) 0.0040(8) 0.0004(8) -0.0017(9)
C25 0.0254(10) 0.0441(12) 0.0309(10) -0.0019(8) 0.0078(8) -0.0073(9)
C26 0.0311(10) 0.0426(12) 0.0223(9) -0.0060(8) 0.0028(8) -0.0011(8)
C27 0.0239(9) 0.0327(10) 0.0261(9) -0.0003(7) -0.0012(7) 0.0014(8)
C28 0.0474(13) 0.0375(12) 0.0468(12) -0.0150(10) 0.0144(10) 0.0005(10)
C29 0.0401(12) 0.0451(13) 0.0562(14) -0.0096(10) -0.0179(10) 0.0058(11)
C30 0.0414(11) 0.0228(9) 0.0350(10) -0.0047(8) -0.0005(9) -0.0014(8)
C31 0.0668(16) 0.0430(14) 0.0643(16) 0.0200(12) -0.0196(13) -0.0020(12)
C32 0.0584(14) 0.0317(12) 0.0549(14) 0.0020(10) 0.0191(11) -0.0065(10)
C33 0.0718(17) 0.0280(12) 0.0640(15) -0.0145(11) 0.0110(13) -0.0083(11)

loop_
_atom_type_symbol
_atom_type_description
_atom_type_scat_dispersion_real
_atom_type_scat_dispersion_imag
_atom_type_scat_source
C C 0.0033 0.0016
;
International Tables for Crystallography
(Vol. C, Tables 4.2.6.8 and 6.1.1.4)
;
H H 0.0000 0.0000
;
International Tables for Crystallography
(Vol. C, Table 6.1.1.4)
;
N N 0.0061 0.0033
;
International Tables for Crystallography
(Vol. C, Tables 4.2.6.8 and 6.1.1.4)
;
O O 0.0106 0.0060
;
International Tables for Crystallography
(Vol. C, Tables 4.2.6.8 and 6.1.1.4)
;
Se Se -0.0929 2.2259
;
International Tables for Crystallography
(Vol. C, Tables 4.2.6.8 and 6.1.1.4)
;
Si Si 0.0817 0.0704
;
International Tables for Crystallography
(Vol. C, Tables 4.2.6.8 and 6.1.1.4)
;

loop_
_geom_angle_atom_site_label_1
_geom_angle_atom_site_label_2
_geom_angle_atom_site_label_3
_geom_angle
_geom_angle_publ_flag
O1 Si1 C28 113.23(8) yes
O1 Si1 C29 111.14(8) yes
O1 Si1 C30 102.53(7) yes
C28 Si1 C29 108.84(10) yes
C28 Si1 C30 109.28(9) yes
C29 Si1 C30 111.73(9) yes
Si1 O1 C15 135.93(10) yes
N3 N2 C1 113.04(13) yes
N3 N2 C6 116.75(13) yes
C1 N2 C6 129.08(14) yes
N2 N3 C4 102.57(13) yes
C1 N5 C4 108.64(14) yes
C1 N5 C14 137.43(13) yes
C4 N5 C14 113.43(13) yes
Se1 C1 N2 129.05(12) yes
Se1 C1 N5 128.22(12) yes
N2 C1 N5 102.73(13) yes
N3 C4 N5 113.01(15) yes
N3 C4 C12 135.37(16) yes
N5 C4 C12 111.57(15) yes
N2 C6 C7 117.71(16) yes
N2 C6 C11 121.32(16) yes
C7 C6 C11 120.97(17) yes
C6 C7 C8 119.10(18) yes
C7 C8 C9 120.6(2) yes
C8 C9 C10 119.8(2) yes
C9 C10 C11 120.7(2) yes
C6 C11 C10 118.88(19) yes
C4 C12 C13 100.62(14) yes
C12 C13 C14 107.67(14) yes
N5 C14 C13 99.97(12) yes
N5 C14 C15 115.50(13) yes
C13 C14 C15 113.53(13) yes
O1 C15 C14 102.51(12) yes
O1 C15 C16 110.68(13) yes
O1 C15 C22 107.88(12) yes
C14 C15 C16 107.62(13) yes
C14 C15 C22 112.25(13) yes
C16 C15 C22 115.17(13) yes
C15 C16 C17 120.27(14) yes
C15 C16 C21 120.99(14) yes
C17 C16 C21 118.29(15) yes
C16 C17 C18 120.62(15) yes
C17 C18 C19 120.55(17) yes
C18 C19 C20 119.53(17) yes
C19 C20 C21 120.16(17) yes
C16 C21 C20 120.85(17) yes
C15 C22 C23 122.98(15) yes
C15 C22 C27 118.93(14) yes
C23 C22 C27 117.80(15) yes
C22 C23 C24 120.88(16) yes
C23 C24 C25 120.42(17) yes
C24 C25 C26 119.48(17) yes
C25 C26 C27 120.19(17) yes
C22 C27 C26 121.20(16) yes
Si1 C30 C31 109.74(14) yes
Si1 C30 C32 110.81(13) yes
Si1 C30 C33 109.73(15) yes
C31 C30 C32 109.51(18) yes
C31 C30 C33 108.83(17) yes
C32 C30 C33 108.18(17) yes
C6 C7 H7 120.440 no
C8 C7 H7 120.461 no
C7 C8 H8 119.723 no
C9 C8 H8 119.712 no
C8 C9 H9 120.099 no
C10 C9 H9 120.112 no
C9 C10 H10 119.667 no
C11 C10 H10 119.667 no
C6 C11 H11 120.569 no
C10 C11 H11 120.552 no
C4 C12 H12A 111.649 no
C4 C12 H12B 111.643 no
C13 C12 H12A 111.651 no
C13 C12 H12B 111.662 no
H12A C12 H12B 109.416 no
C12 C13 H13A 110.190 no
C12 C13 H13B 110.177 no
C14 C13 H13A 110.174 no
C14 C13 H13B 110.166 no
H13A C13 H13B 108.468 no
N5 C14 H14 109.139 no
C13 C14 H14 109.148 no
C15 C14 H14 109.131 no
C16 C17 H17 119.702 no
C18 C17 H17 119.681 no
C17 C18 H18 119.722 no
C19 C18 H18 119.730 no
C18 C19 H19 120.241 no
C20 C19 H19 120.233 no
C19 C20 H20 119.924 no
C21 C20 H20 119.920 no
C16 C21 H21 119.568 no
C20 C21 H21 119.586 no
C22 C23 H23 119.561 no
C24 C23 H23 119.556 no
C23 C24 H24 119.788 no
C25 C24 H24 119.791 no
C24 C25 H25 120.261 no
C26 C25 H25 120.258 no
C25 C26 H26 119.909 no
C27 C26 H26 119.899 no
C22 C27 H27 119.405 no
C26 C27 H27 119.392 no
Si1 C28 H28A 109.466 no
Si1 C28 H28B 109.475 no
Si1 C28 H28C 109.477 no
H28A C28 H28B 109.466 no
H28A C28 H28C 109.476 no
H28B C28 H28C 109.466 no
Si1 C29 H29A 109.477 no
Si1 C29 H29B 109.477 no
Si1 C29 H29C 109.467 no
H29A C29 H29B 109.477 no
H29A C29 H29C 109.467 no
H29B C29 H29C 109.464 no
C30 C31 H31A 109.473 no
C30 C31 H31B 109.468 no
C30 C31 H31C 109.478 no
H31A C31 H31B 109.475 no
H31A C31 H31C 109.470 no
H31B C31 H31C 109.463 no
C30 C32 H32A 109.471 no
C30 C32 H32B 109.478 no
C30 C32 H32C 109.469 no
H32A C32 H32B 109.476 no
H32A C32 H32C 109.477 no
H32B C32 H32C 109.457 no
C30 C33 H33A 109.473 no
C30 C33 H33B 109.469 no
C30 C33 H33C 109.471 no
H33A C33 H33B 109.477 no
H33A C33 H33C 109.480 no
H33B C33 H33C 109.457 no

loop_
_geom_bond_atom_site_label_1
_geom_bond_atom_site_label_2
_geom_bond_distance
_geom_bond_publ_flag
Se1 C1 1.8240(17) yes
Si1 O1 1.6614(11) yes
Si1 C28 1.855(2) yes
Si1 C29 1.861(2) yes
Si1 C30 1.8849(19) yes
O1 C15 1.4295(19) yes
N2 N3 1.400(2) yes
N2 C1 1.365(2) yes
N2 C6 1.432(2) yes
N3 C4 1.293(2) yes
N5 C1 1.365(2) yes
N5 C4 1.362(2) yes
N5 C14 1.483(2) yes
C4 C12 1.483(3) yes
C6 C7 1.384(3) yes
C6 C11 1.377(3) yes
C7 C8 1.385(3) yes
C8 C9 1.371(3) yes
C9 C10 1.377(3) yes
C10 C11 1.387(3) yes
C12 C13 1.543(3) yes
C13 C14 1.553(2) yes
C14 C15 1.574(2) yes
C15 C16 1.530(2) yes
C15 C22 1.534(2) yes
C16 C17 1.401(2) yes
C16 C21 1.386(2) yes
C17 C18 1.383(2) yes
C18 C19 1.380(3) yes
C19 C20 1.383(3) yes
C20 C21 1.393(2) yes
C22 C23 1.387(2) yes
C22 C27 1.397(2) yes
C23 C24 1.388(3) yes
C24 C25 1.377(3) yes
C25 C26 1.380(3) yes
C26 C27 1.380(3) yes
C30 C31 1.526(3) yes
C30 C32 1.530(3) yes
C30 C33 1.538(3) yes
C7 H7 0.950 no
C8 H8 0.950 no
C9 H9 0.950 no
C10 H10 0.950 no
C11 H11 0.950 no
C12 H12A 0.990 no
C12 H12B 0.990 no
C13 H13A 0.990 no
C13 H13B 0.990 no
C14 H14 1.000 no
C17 H17 0.950 no
C18 H18 0.950 no
C19 H19 0.950 no
C20 H20 0.950 no
C21 H21 0.950 no
C23 H23 0.950 no
C24 H24 0.950 no
C25 H25 0.950 no
C26 H26 0.950 no
C27 H27 0.950 no
C28 H28A 0.980 no
C28 H28B 0.980 no
C28 H28C 0.980 no
C29 H29A 0.980 no
C29 H29B 0.980 no
C29 H29C 0.980 no
C31 H31A 0.980 no
C31 H31B 0.980 no
C31 H31C 0.980 no
C32 H32A 0.980 no
C32 H32B 0.980 no
C32 H32C 0.980 no
C33 H33A 0.980 no
C33 H33B 0.980 no
C33 H33C 0.980 no

loop_
_geom_contact_atom_site_label_1
_geom_contact_atom_site_label_2
_geom_contact_distance
_geom_contact_publ_flag
_geom_contact_site_symmetry_2
Se1 C6 3.4406(18) no .
Se1 C11 3.376(2) no .
Se1 C22 3.5947(17) no .
Se1 C27 3.5835(18) no .
Si1 C22 3.2200(17) no .
O1 C13 2.750(2) no .
O1 C21 2.774(2) no .
O1 C23 3.400(2) no .
O1 C27 3.010(2) no .
O1 C31 3.203(3) no .
O1 C32 3.154(2) no .
N2 C12 3.582(2) no .
N3 C7 2.792(2) no .
N3 C13 3.593(2) no .
N3 C14 3.539(2) no .
N5 C6 3.537(2) no .
N5 C16 2.888(2) no .
N5 C17 2.922(2) no .
N5 C22 3.332(2) no .
C1 C11 3.134(2) no .
C1 C12 3.554(2) no .
C1 C15 3.521(2) no .
C1 C17 3.338(2) no .
C4 C6 3.437(3) no .
C4 C15 3.480(2) no .
C4 C16 3.359(2) no .
C4 C17 3.354(2) no .
C6 C9 2.755(3) no .
C7 C10 2.760(3) no .
C8 C11 2.766(3) no .
C12 C15 3.468(2) no .
C12 C16 3.323(2) no .
C12 C21 3.420(2) no .
C13 C16 3.120(2) no .
C13 C21 3.390(2) no .
C14 C17 3.197(2) no .
C14 C21 3.380(2) no .
C14 C27 2.997(2) no .
C16 C19 2.798(3) no .
C16 C23 2.973(2) no .
C17 C20 2.765(2) no .
C17 C22 3.092(2) no .
C17 C23 3.095(2) no .
C18 C21 2.763(3) no .
C21 C29 3.576(3) no .
C22 C25 2.797(2) no .
C22 C28 3.431(3) no .
C23 C26 2.759(3) no .
C24 C27 2.751(3) no .
C27 C28 3.202(3) no .
C28 C31 3.382(3) no .
C28 C33 3.458(3) no .
C29 C32 3.524(3) no .
C29 C33 3.460(3) no .
N3 C18 3.384(2) no 8_456
C18 N3 3.384(2) no 8_556
Se1 H11 2.8873 no .
Se1 H14 3.4948 no .
Se1 H17 3.3022 no .
Si1 H21 3.1605 no .
Si1 H31A 2.9065 no .
Si1 H31B 2.9453 no .
Si1 H32B 2.9179 no .
Si1 H32C 2.9870 no .
Si1 H33A 2.9419 no .
Si1 H33B 2.9287 no .
O1 H13A 2.2804 no .
O1 H13B 3.3547 no .
O1 H14 2.6496 no .
O1 H21 2.4121 no .
O1 H23 3.5878 no .
O1 H27 2.9356 no .
O1 H28A 3.2527 no .
O1 H28C 3.0309 no .
O1 H29A 3.1034 no .
O1 H29C 3.0910 no .
O1 H31A 2.7699 no .
O1 H31B 3.5534 no .
O1 H32B 3.3880 no .
O1 H32C 2.7716 no .
N2 H7 2.5704 no .
N2 H11 2.6361 no .
N2 H17 3.4938 no .
N3 H7 2.4978 no .
N3 H12A 3.0221 no .
N3 H12B 2.8374 no .
N5 H12A 2.8923 no .
N5 H12B 3.1115 no .
N5 H13A 3.1315 no .
N5 H13B 2.8198 no .
N5 H17 2.7543 no .
C1 H11 2.9677 no .
C1 H14 2.9031 no .
C1 H17 2.8119 no .
C4 H13A 3.1444 no .
C4 H13B 2.8019 no .
C4 H14 3.0641 no .
C4 H17 3.4506 no .
C6 H8 3.2452 no .
C6 H10 3.2386 no .
C7 H9 3.2507 no .
C7 H11 3.2609 no .
C8 H10 3.2335 no .
C9 H7 3.2511 no .
C9 H11 3.2604 no .
C10 H8 3.2348 no .
C11 H7 3.2591 no .
C11 H9 3.2590 no .
C12 H14 3.2596 no .
C13 H21 3.3027 no .
C13 H31A 3.5111 no .
C13 H32C 3.4738 no .
C14 H12A 2.9717 no .
C14 H12B 3.3031 no .
C14 H17 3.2129 no .
C14 H21 3.5216 no .
C14 H27 2.6974 no .
C15 H12A 3.5166 no .
C15 H13A 2.6054 no .
C15 H13B 3.3689 no .
C15 H17 2.6933 no .
C15 H21 2.6916 no .
C15 H23 2.7314 no .
C15 H27 2.6572 no .
C15 H29C 3.4322 no .
C16 H12A 2.9801 no .
C16 H13A 3.0401 no .
C16 H14 3.3635 no .
C16 H18 3.2735 no .
C16 H20 3.2707 no .
C16 H23 2.6195 no .
C16 H29A 3.5900 no .
C16 H29C 3.4678 no .
C17 H12A 3.4787 no .
C17 H19 3.2570 no .
C17 H21 3.2543 no .
C17 H23 2.5893 no .
C18 H20 3.2455 no .
C18 H23 3.5878 no .
C19 H12A 3.5611 no .
C19 H17 3.2532 no .
C19 H21 3.2591 no .
C20 H12A 3.0832 no .
C20 H18 3.2447 no .
C21 H12A 2.7582 no .
C21 H13A 2.9848 no .
C21 H17 3.2529 no .
C21 H19 3.2645 no .
C21 H29A 3.0710 no .
C21 H29C 3.5615 no .
C21 H32C 3.4098 no .
C22 H14 2.6552 no .
C22 H17 2.8323 no .
C22 H24 3.2669 no .
C22 H26 3.2729 no .
C22 H28A 3.0532 no .
C22 H28C 3.4975 no .
C22 H29C 3.3546 no .
C23 H17 2.7621 no .
C23 H25 3.2581 no .
C23 H27 3.2435 no .
C23 H28A 3.3390 no .
C23 H29C 3.0455 no .
C24 H26 3.2396 no .
C24 H28A 3.4737 no .
C25 H23 3.2521 no .
C25 H27 3.2455 no .
C25 H28A 3.3149 no .
C26 H24 3.2393 no .
C26 H28A 2.9884 no .
C26 H28C 3.3939 no .
C27 H14 2.5662 no .
C27 H23 3.2458 no .
C27 H25 3.2508 no .
C27 H28A 2.8392 no .
C27 H28C 2.9377 no .
C28 H27 3.2886 no .
C28 H29B 3.1284 no .
C28 H29C 3.2247 no .
C28 H31B 2.9436 no .
C28 H33A 3.0173 no .
C29 H21 3.1664 no .
C29 H28A 3.0831 no .
C29 H28B 3.2744 no .
C29 H32B 3.0580 no .
C29 H33B 3.0046 no .
C30 H28B 3.1248 no .
C30 H28C 3.2817 no .
C30 H29A 3.2094 no .
C30 H29B 3.3144 no .
C31 H28B 3.5108 no .
C31 H28C 3.1584 no .
C31 H32A 2.7047 no .
C31 H32B 3.3435 no .
C31 H32C 2.6604 no .
C31 H33A 2.6707 no .
C31 H33B 3.3414 no .
C31 H33C 2.6812 no .
C32 H13A 3.3907 no .
C32 H21 2.9989 no .
C32 H29A 3.1822 no .
C32 H31A 2.7127 no .
C32 H31B 3.3438 no .
C32 H31C 2.6509 no .
C32 H33A 3.3371 no .
C32 H33B 2.6797 no .
C32 H33C 2.6524 no .
C33 H28B 3.0753 no .
C33 H29B 3.2188 no .
C33 H31A 3.3432 no .
C33 H31B 2.6565 no .
C33 H31C 2.6900 no .
C33 H32A 2.6304 no .
C33 H32B 2.6993 no .
C33 H32C 3.3376 no .
H7 H8 2.3374 no .
H8 H9 2.3184 no .
H9 H10 2.3241 no .
H10 H11 2.3404 no .
H12A H13A 2.2919 no .
H12A H13B 2.8646 no .
H12A H20 3.4875 no .
H12A H21 2.9982 no .
H12B H13A 2.6335 no .
H12B H13B 2.2828 no .
H13A H14 2.6578 no .
H13A H21 2.6471 no .
H13A H31A 2.8893 no .
H13A H32C 2.4849 no .
H13B H14 2.2406 no .
H13B H31A 3.4038 no .
H14 H27 2.0127 no .
H17 H18 2.3242 no .
H17 H23 2.4275 no .
H18 H19 2.3302 no .
H19 H20 2.3349 no .
H20 H21 2.3356 no .
H21 H29A 2.5997 no .
H21 H29C 3.4072 no .
H21 H32B 2.7101 no .
H21 H32C 2.5064 no .
H23 H24 2.3285 no .
H23 H29C 2.7958 no .
H24 H25 2.3276 no .
H25 H26 2.3322 no .
H26 H27 2.3195 no .
H26 H28A 3.4117 no .
H26 H28C 3.5464 no .
H27 H28A 3.1885 no .
H27 H28C 2.7744 no .
H28A H29B 3.2087 no .
H28A H29C 2.9860 no .
H28B H29B 3.0852 no .
H28B H31B 2.9619 no .
H28B H33A 2.4277 no .
H28B H33B 3.3448 no .
H28C H31A 3.2487 no .
H28C H31B 2.5822 no .
H28C H33A 3.3910 no .
H29A H32B 2.5145 no .
H29A H32C 3.4817 no .
H29A H33B 3.0975 no .
H29B H32B 3.3956 no .
H29B H33A 3.3658 no .
H29B H33B 2.6097 no .
H31A H32A 3.0435 no .
H31A H32B 3.5871 no .
H31A H32C 2.5090 no .
H31A H33A 3.5601 no .
H31A H33C 3.5838 no .
H31B H32A 3.5769 no .
H31B H32C 3.5735 no .
H31B H33A 2.4621 no .
H31B H33B 3.5532 no .
H31B H33C 2.9391 no .
H31C H32A 2.4901 no .
H31C H32B 3.5621 no .
H31C H32C 2.8860 no .
H31C H33A 2.9730 no .
H31C H33B 3.5835 no .
H31C H33C 2.5093 no .
H32A H33A 3.5290 no .
H32A H33B 2.9144 no .
H32A H33C 2.4218 no .
H32B H33A 3.5943 no .
H32B H33B 2.5248 no .
H32B H33C 2.9755 no .
H32C H33B 3.5892 no .
H32C H33C 3.5360 no .
Se1 H8 3.1733 no 6_556
Se1 H9 3.5098 no 6_556
Se1 H13B 3.3088 no 5_566
Se1 H14 2.8606 no 5_566
Se1 H27 3.1404 no 5_566
Se1 H28B 3.3898 no 2_545
N2 H26 3.3640 no 5_566
N2 H27 3.3530 no 5_566
N2 H32A 3.3479 no 7_546
N2 H32B 3.4225 no 7_546
N3 H18 3.1731 no 8_456
N3 H26 3.0741 no 5_566
N3 H32A 3.3075 no 7_546
N3 H32B 3.4367 no 7_546
N3 H33B 3.2522 no 7_546
N3 H33C 3.2067 no 7_546
N5 H26 3.2891 no 5_566
N5 H27 3.1619 no 5_566
C1 H14 3.5799 no 5_566
C1 H26 3.5239 no 5_566
C1 H27 2.8356 no 5_566
C4 H26 3.0088 no 5_566
C6 H28C 3.1802 no 5_566
C6 H32A 3.5210 no 7_546
C6 H32B 2.9982 no 7_546
C7 H28C 2.9756 no 5_566
C7 H32B 3.2640 no 7_546
C8 H13B 3.1380 no 2_445
C8 H28B 3.4458 no 5_566
C8 H28C 3.2435 no 5_566
C8 H29A 3.5689 no 7_546
C8 H31A 3.3862 no 2_445
C9 H13B 3.2214 no 2_445
C9 H20 3.0384 no 7_546
C9 H25 3.4545 no 6_456
C9 H31B 3.4808 no 5_566
C10 H20 3.0058 no 7_546
C10 H28A 3.5475 no 2_545
C10 H31B 3.1382 no 5_566
C11 H28A 3.5326 no 2_545
C11 H28B 3.3805 no 2_545
C11 H31B 3.4239 no 5_566
C11 H32B 3.2333 no 7_546
C12 H23 3.2326 no 8_456
C12 H26 3.5342 no 5_566
C12 H29A 3.5408 no 8_456
C12 H29C 3.1711 no 8_456
C13 H8 3.3009 no 2_455
C13 H29A 3.5922 no 8_456
C16 H12B 3.0638 no 8_556
C17 H12B 3.1477 no 8_556
C17 H33A 3.5773 no 2_545
C17 H33B 3.2960 no 2_545
C18 H7 3.5592 no 8_556
C18 H12B 3.0500 no 8_556
C18 H31C 3.4261 no 7_546
C18 H32A 3.1955 no 7_546
C18 H33B 3.1793 no 2_545
C19 H12B 2.8676 no 8_556
C19 H24 3.0194 no 8_456
C19 H25 3.3640 no 4_565
C19 H26 3.1054 no 4_565
C19 H31C 3.3264 no 7_546
C20 H9 3.5065 no 7_556
C20 H12B 2.7423 no 8_556
C20 H24 3.0647 no 8_456
C20 H25 3.3484 no 4_565
C20 H26 3.5750 no 4_565
C21 H12B 2.8405 no 8_556
C23 H12A 3.4242 no 8_556
C23 H33A 3.4959 no 2_545
C23 H33C 3.4128 no 2_545
C24 H9 3.4823 no 6_556
C24 H19 3.5813 no 8_556
C24 H20 3.3366 no 8_556
C24 H25 3.2708 no 5_666
C24 H33C 3.5482 no 2_545
C25 H9 2.8442 no 6_556
C25 H19 3.2990 no 4_564
C25 H20 3.4794 no 4_564
C25 H25 3.2323 no 5_666
C26 H9 3.1955 no 6_556
C26 H13B 3.5490 no 5_566
C26 H19 3.2163 no 4_564
C28 H11 3.0982 no 2_555
C29 H12A 3.5057 no 8_556
C29 H12B 3.5226 no 8_556
C29 H13A 3.4519 no 8_556
C29 H32C 3.3007 no 8_556
C31 H8 3.3209 no 2_455
C32 H18 3.5340 no 7_556
C32 H29B 3.2485 no 8_456
C33 H17 3.1026 no 2_555
C33 H18 3.4283 no 2_555
C33 H23 3.4763 no 2_555
H7 C18 3.5592 no 8_456
H7 H18 2.9339 no 8_456
H7 H19 3.1646 no 8_456
H7 H26 3.2249 no 5_566
H7 H28C 3.2201 no 5_566
H7 H31A 3.4628 no 2_445
H7 H31C 3.0585 no 2_445
H8 Se1 3.1733 no 6_456
H8 C13 3.3009 no 2_445
H8 C31 3.3209 no 2_445
H8 H13A 3.1504 no 2_445
H8 H13B 2.5685 no 2_445
H8 H28B 3.4750 no 5_566
H8 H31A 2.5260 no 2_445
H8 H31C 3.3072 no 2_445
H9 Se1 3.5098 no 6_456
H9 C20 3.5065 no 7_546
H9 C24 3.4823 no 6_456
H9 C25 2.8442 no 6_456
H9 C26 3.1955 no 6_456
H9 H13B 2.7484 no 2_445
H9 H20 2.7818 no 7_546
H9 H25 2.7160 no 6_456
H9 H26 3.3149 no 6_456
H10 H20 2.7127 no 7_546
H10 H25 3.0891 no 6_456
H10 H28A 2.9067 no 2_545
H10 H31B 3.2444 no 5_566
H11 C28 3.0982 no 2_545
H11 H28A 2.8872 no 2_545
H11 H28B 2.4800 no 2_545
H11 H29B 3.1972 no 2_545
H11 H32B 3.5617 no 7_546
H12A C23 3.4242 no 8_456
H12A C29 3.5057 no 8_456
H12A H23 2.5963 no 8_456
H12A H29A 3.5032 no 8_456
H12A H29C 2.6950 no 8_456
H12A H33C 3.5732 no 7_546
H12B C16 3.0638 no 8_456
H12B C17 3.1477 no 8_456
H12B C18 3.0500 no 8_456
H12B C19 2.8676 no 8_456
H12B C20 2.7423 no 8_456
H12B C21 2.8405 no 8_456
H12B C29 3.5226 no 8_456
H12B H19 3.3875 no 8_456
H12B H20 3.1946 no 8_456
H12B H21 3.3329 no 8_456
H12B H23 3.0396 no 8_456
H12B H26 3.3121 no 5_566
H12B H29A 3.1220 no 8_456
H12B H29C 3.0073 no 8_456
H13A C29 3.4519 no 8_456
H13A H8 3.1504 no 2_455
H13A H29A 3.1755 no 8_456
H13A H29B 3.4849 no 8_456
H13A H29C 3.1330 no 8_456
H13B Se1 3.3088 no 5_566
H13B C8 3.1380 no 2_455
H13B C9 3.2214 no 2_455
H13B C26 3.5490 no 5_566
H13B H8 2.5685 no 2_455
H13B H9 2.7484 no 2_455
H13B H26 3.1819 no 5_566
H13B H29A 3.5440 no 8_456
H14 Se1 2.8606 no 5_566
H14 C1 3.5799 no 5_566
H14 H14 3.2305 no 5_566
H14 H27 3.1528 no 5_566
H17 C33 3.1026 no 2_545
H17 H33A 2.7913 no 2_545
H17 H33B 2.8261 no 2_545
H17 H33C 3.1792 no 2_545
H18 N3 3.1731 no 8_556
H18 C32 3.5340 no 7_546
H18 C33 3.4283 no 2_545
H18 H7 2.9339 no 8_556
H18 H31C 2.9581 no 7_546
H18 H32A 2.6427 no 7_546
H18 H33B 2.5864 no 2_545
H19 C24 3.5813 no 8_456
H19 C25 3.2990 no 4_565
H19 C26 3.2163 no 4_565
H19 H7 3.1646 no 8_556
H19 H12B 3.3875 no 8_556
H19 H24 2.6355 no 8_456
H19 H25 2.7578 no 4_565
H19 H26 2.5806 no 4_565
H19 H31C 2.7531 no 7_546
H19 H33C 3.5554 no 7_546
H20 C9 3.0384 no 7_556
H20 C10 3.0058 no 7_556
H20 C24 3.3366 no 8_456
H20 C25 3.4794 no 4_565
H20 H9 2.7818 no 7_556
H20 H10 2.7127 no 7_556
H20 H12B 3.1946 no 8_556
H20 H24 2.7305 no 8_456
H20 H25 2.7183 no 4_565
H20 H26 3.4453 no 4_565
H21 H12B 3.3329 no 8_556
H23 C12 3.2326 no 8_556
H23 C33 3.4763 no 2_545
H23 H12A 2.5963 no 8_556
H23 H12B 3.0396 no 8_556
H23 H33A 3.3041 no 2_545
H23 H33C 2.8948 no 2_545
H24 C19 3.0194 no 8_556
H24 C20 3.0647 no 8_556
H24 H19 2.6355 no 8_556
H24 H20 2.7305 no 8_556
H24 H25 2.7266 no 5_666
H24 H31C 3.5876 no 2_545
H24 H33A 3.5066 no 2_545
H24 H33C 3.1474 no 2_545
H25 C9 3.4545 no 6_556
H25 C19 3.3640 no 4_564
H25 C20 3.3484 no 4_564
H25 C24 3.2708 no 5_666
H25 C25 3.2323 no 5_666
H25 H9 2.7160 no 6_556
H25 H10 3.0891 no 6_556
H25 H19 2.7578 no 4_564
H25 H20 2.7183 no 4_564
H25 H24 2.7266 no 5_666
H25 H25 2.6533 no 5_666
H26 N2 3.3640 no 5_566
H26 N3 3.0741 no 5_566
H26 N5 3.2891 no 5_566
H26 C1 3.5239 no 5_566
H26 C4 3.0088 no 5_566
H26 C12 3.5342 no 5_566
H26 C19 3.1054 no 4_564
H26 C20 3.5750 no 4_564
H26 H7 3.2249 no 5_566
H26 H9 3.3149 no 6_556
H26 H12B 3.3121 no 5_566
H26 H13B 3.1819 no 5_566
H26 H19 2.5806 no 4_564
H26 H20 3.4453 no 4_564
H27 Se1 3.1404 no 5_566
H27 N2 3.3530 no 5_566
H27 N5 3.1619 no 5_566
H27 C1 2.8356 no 5_566
H27 H14 3.1528 no 5_566
H28A C10 3.5475 no 2_555
H28A C11 3.5326 no 2_555
H28A H10 2.9067 no 2_555
H28A H11 2.8872 no 2_555
H28B Se1 3.3898 no 2_555
H28B C8 3.4458 no 5_566
H28B C11 3.3805 no 2_555
H28B H8 3.4750 no 5_566
H28B H11 2.4800 no 2_555
H28C C6 3.1802 no 5_566
H28C C7 2.9756 no 5_566
H28C C8 3.2435 no 5_566
H28C H7 3.2201 no 5_566
H29A C8 3.5689 no 7_556
H29A C12 3.5408 no 8_556
H29A C13 3.5922 no 8_556
H29A H12A 3.5032 no 8_556
H29A H12B 3.1220 no 8_556
H29A H13A 3.1755 no 8_556
H29A H13B 3.5440 no 8_556
H29A H32C 3.4555 no 8_556
H29B C32 3.2485 no 8_556
H29B H11 3.1972 no 2_555
H29B H13A 3.4849 no 8_556
H29B H32A 3.0659 no 8_556
H29B H32C 2.6403 no 8_556
H29C C12 3.1711 no 8_556
H29C H12A 2.6950 no 8_556
H29C H12B 3.0073 no 8_556
H29C H13A 3.1330 no 8_556
H29C H32C 3.3254 no 8_556
H31A C8 3.3862 no 2_455
H31A H7 3.4628 no 2_455
H31A H8 2.5260 no 2_455
H31B C9 3.4808 no 5_566
H31B C10 3.1382 no 5_566
H31B C11 3.4239 no 5_566
H31B H10 3.2444 no 5_566
H31C C18 3.4261 no 7_556
H31C C19 3.3264 no 7_556
H31C H7 3.0585 no 2_455
H31C H8 3.3072 no 2_455
H31C H18 2.9581 no 7_556
H31C H19 2.7531 no 7_556
H31C H24 3.5876 no 2_555
H32A N2 3.3479 no 7_556
H32A N3 3.3075 no 7_556
H32A C6 3.5210 no 7_556
H32A C18 3.1955 no 7_556
H32A H18 2.6427 no 7_556
H32A H29B 3.0659 no 8_456
H32B N2 3.4225 no 7_556
H32B N3 3.4367 no 7_556
H32B C6 2.9982 no 7_556
H32B C7 3.2640 no 7_556
H32B C11 3.2333 no 7_556
H32B H11 3.5617 no 7_556
H32C C29 3.3007 no 8_456
H32C H29A 3.4555 no 8_456
H32C H29B 2.6403 no 8_456
H32C H29C 3.3254 no 8_456
H33A C17 3.5773 no 2_555
H33A C23 3.4959 no 2_555
H33A H17 2.7913 no 2_555
H33A H23 3.3041 no 2_555
H33A H24 3.5066 no 2_555
H33B N3 3.2522 no 7_556
H33B C17 3.2960 no 2_555
H33B C18 3.1793 no 2_555
H33B H17 2.8261 no 2_555
H33B H18 2.5864 no 2_555
H33C N3 3.2067 no 7_556
H33C C23 3.4128 no 2_555
H33C C24 3.5482 no 2_555
H33C H12A 3.5732 no 7_556
H33C H17 3.1792 no 2_555
H33C H19 3.5554 no 7_556
H33C H23 2.8948 no 2_555
H33C H24 3.1474 no 2_555

loop_
_geom_torsion_atom_site_label_1
_geom_torsion_atom_site_label_2
_geom_torsion_atom_site_label_3
_geom_torsion_atom_site_label_4
_geom_torsion
_geom_torsion_publ_flag
C28 Si1 O1 C15 70.71(13) no
C29 Si1 O1 C15 -52.16(13) no
O1 Si1 C30 C31 -63.78(11) no
O1 Si1 C30 C32 57.28(12) no
O1 Si1 C30 C33 176.68(9) no
C30 Si1 O1 C15 -171.67(11) no
C28 Si1 C30 C31 56.61(13) no
C28 Si1 C30 C32 177.67(11) no
C28 Si1 C30 C33 -62.93(13) no
C29 Si1 C30 C31 177.12(10) no
C29 Si1 C30 C32 -61.82(14) no
C29 Si1 C30 C33 57.58(13) no
Si1 O1 C15 C14 -156.19(9) no
Si1 O1 C15 C16 89.28(15) no
Si1 O1 C15 C22 -37.56(18) no
N3 N2 C1 Se1 -179.12(12) no
N3 N2 C1 N5 1.12(17) no
C1 N2 N3 C4 -1.12(16) no
N3 N2 C6 C7 32.4(2) no
N3 N2 C6 C11 -147.21(13) no
C6 N2 N3 C4 -170.07(12) no
C1 N2 C6 C7 -134.43(16) no
C1 N2 C6 C11 45.9(2) no
C6 N2 C1 Se1 -11.9(3) no
C6 N2 C1 N5 168.38(14) no
N2 N3 C4 N5 0.64(17) no
N2 N3 C4 C12 177.75(16) no
C1 N5 C4 N3 0.02(18) no
C1 N5 C4 C12 -177.80(12) no
C4 N5 C1 Se1 179.56(13) no
C4 N5 C1 N2 -0.68(16) no
C1 N5 C14 C13 158.69(16) no
C1 N5 C14 C15 -79.1(2) no
C14 N5 C1 Se1 8.6(3) no
C14 N5 C1 N2 -171.62(15) no
C4 N5 C14 C13 -11.95(15) no
C4 N5 C14 C15 110.26(14) no
C14 N5 C4 N3 173.35(12) no
C14 N5 C4 C12 -4.47(17) no
N3 C4 C12 C13 -158.39(19) no
N5 C4 C12 C13 18.74(16) no
N2 C6 C7 C8 178.79(14) no
N2 C6 C11 C10 -178.34(14) no
C7 C6 C11 C10 2.0(3) no
C11 C6 C7 C8 -1.6(3) no
C6 C7 C8 C9 0.1(3) no
C7 C8 C9 C10 0.8(3) no
C8 C9 C10 C11 -0.4(3) no
C9 C10 C11 C6 -1.1(3) no
C4 C12 C13 C14 -25.76(16) no
C12 C13 C14 N5 23.26(16) no
C12 C13 C14 C15 -100.34(14) no
N5 C14 C15 O1 -162.23(12) no
N5 C14 C15 C16 -45.48(16) no
N5 C14 C15 C22 82.27(15) no
C13 C14 C15 O1 -47.58(16) no
C13 C14 C15 C16 69.17(15) no
C13 C14 C15 C22 -163.08(12) no
O1 C15 C16 C17 -172.33(11) no
O1 C15 C16 C21 15.47(19) no
O1 C15 C22 C23 106.77(15) no
O1 C15 C22 C27 -66.94(16) no
C14 C15 C16 C17 76.40(16) no
C14 C15 C16 C21 -95.80(15) no
C14 C15 C22 C23 -141.03(13) no
C14 C15 C22 C27 45.26(18) no
C16 C15 C22 C23 -17.4(2) no
C16 C15 C22 C27 168.88(12) no
C22 C15 C16 C17 -49.64(19) no
C22 C15 C16 C21 138.16(14) no
C15 C16 C17 C18 -171.92(12) no
C15 C16 C21 C20 171.39(13) no
C17 C16 C21 C20 -1.0(2) no
C21 C16 C17 C18 0.5(2) no
C16 C17 C18 C19 0.8(2) no
C17 C18 C19 C20 -1.6(2) no
C18 C19 C20 C21 1.1(2) no
C19 C20 C21 C16 0.2(3) no
C15 C22 C23 C24 -175.56(13) no
C15 C22 C27 C26 175.24(13) no
C23 C22 C27 C26 1.2(2) no
C27 C22 C23 C24 -1.8(2) no
C22 C23 C24 C25 1.3(3) no
C23 C24 C25 C26 -0.1(3) no
C24 C25 C26 C27 -0.5(3) no
C25 C26 C27 C22 -0.1(3) no
